data_7124075
loop_
_publ_author_name
'Morgan, Matthew M.'
'Nazari, Maryam'
'Pickl, Thomas'
'Rautiainen, J. Mikko'
'Tuononen, Heikki M.'
'Piers, Warren E.'
'Welch, Gregory C.'
'Gelfand, Benjamin S.'

_publ_section_title
;
 Boron--nitrogen substituted dihydroindeno[1,2-b]fluorene derivatives as
 acceptors in organic solar cells
;
_journal_name_full 'Chemical Communications'
_journal_paper_doi 10.1039/C9CC05103A
_journal_year 2019
_chemical_formula_moiety 'C24 H17 B F6 N'
_chemical_formula_sum 'C24 H17 B F6 N'
_chemical_formula_weight 444.19
_space_group_crystal_system monoclinic
_space_group_IT_number 14
_space_group_name_Hall '-P 2ybc'
_space_group_name_H-M_alt 'P 1 21/c 1'
_symmetry_space_group_name_Hall '-P 2ybc'
_symmetry_space_group_name_H-M 'P 1 21/c 1'
_atom_sites_solution_hydrogens geom
_atom_sites_solution_primary dual
_audit_creation_date 2019-03-07
_audit_creation_method
;
Olex2 1.2
(compiled 2018.05.29 svn.r3508 for OlexSys, GUI svn.r5506)
;
_audit_update_record
;
2019-06-28 deposited with the CCDC.    2019-08-28 downloaded from the CCDC.
;
_cell_angle_alpha 90
_cell_angle_beta 90.631(4)
_cell_angle_gamma 90
_cell_formula_units_Z 4
_cell_length_a 9.0824(4)
_cell_length_b 22.2704(10)
_cell_length_c 10.3537(4)
_cell_measurement_reflns_used 9864
_cell_measurement_temperature 173
_cell_measurement_theta_max 72.118
_cell_measurement_theta_min 3.970
_cell_volume 2094.10(15)
_computing_cell_refinement 'SAINT v8.37A (Bruker, 2015)'
_computing_data_reduction 'SAINT v8.37A (Bruker, 2015)'
_computing_molecular_graphics 'Olex2 (Dolomanov et al., 2009)'
_computing_publication_material 'Olex2 (Dolomanov et al., 2009)'
_computing_structure_refinement 'ShelXL (Sheldrick, 2015)'
_computing_structure_solution 'ShelXT (Sheldrick, 2015)'
_diffrn_ambient_temperature 173
_diffrn_measured_fraction_theta_full 0.954
_diffrn_measured_fraction_theta_max 0.953
_diffrn_measurement_device_type 'Bruker APEX-II CCD'
_diffrn_measurement_method '\f and \w scans'
_diffrn_radiation_type CuK\a
_diffrn_radiation_wavelength 1.54178
_diffrn_reflns_av_R_equivalents 0.0627
_diffrn_reflns_av_unetI/netI 0.0580
_diffrn_reflns_Laue_measured_fraction_full 0.954
_diffrn_reflns_Laue_measured_fraction_max 0.953
_diffrn_reflns_limit_h_max 8
_diffrn_reflns_limit_h_min -10
_diffrn_reflns_limit_k_max 26
_diffrn_reflns_limit_k_min -25
_diffrn_reflns_limit_l_max 12
_diffrn_reflns_limit_l_min -12
_diffrn_reflns_number 15951
_diffrn_reflns_point_group_measured_fraction_full 0.954
_diffrn_reflns_point_group_measured_fraction_max 0.953
_diffrn_reflns_theta_full 67.679
_diffrn_reflns_theta_max 68.245
_diffrn_reflns_theta_min 1.984
_diffrn_standards_number 0
_exptl_absorpt_coefficient_mu 1.026
_exptl_absorpt_correction_T_max 0.7536
_exptl_absorpt_correction_T_min 0.6602
_exptl_absorpt_correction_type multi-scan
_exptl_absorpt_process_details
'SADABS-2016/2 (Bruker,2016/2) was used for absorption correction. wR2(int) was 0.0878 before and 0.0713 after correction. The Ratio of minimum to maximum transmission is 0.8761. The \l/2 correction factor is Not present.'
_exptl_crystal_colour orange
_exptl_crystal_colour_primary orange
_exptl_crystal_density_diffrn 1.409
_exptl_crystal_description plate
_exptl_crystal_F_000 908
_exptl_crystal_size_max 0.2
_exptl_crystal_size_mid 0.1
_exptl_crystal_size_min 0.1
_refine_diff_density_max 0.271
_refine_diff_density_min -0.440
_refine_diff_density_rms 0.074
_refine_ls_extinction_method none
_refine_ls_goodness_of_fit_ref 1.120
_refine_ls_hydrogen_treatment constr
_refine_ls_matrix_type full
_refine_ls_number_parameters 293
_refine_ls_number_reflns 3653
_refine_ls_number_restraints 0
_refine_ls_restrained_S_all 1.120
_refine_ls_R_factor_all 0.0874
_refine_ls_R_factor_gt 0.0787
_refine_ls_shift/su_max 0.000
_refine_ls_shift/su_mean 0.000
_refine_ls_structure_factor_coef Fsqd
_refine_ls_weighting_details 'w=1/[\s^2^(Fo^2^)+(0.1589P)^2^+0.4446P] where P=(Fo^2^+2Fc^2^)/3'
_refine_ls_weighting_scheme calc
_refine_ls_wR_factor_gt 0.2218
_refine_ls_wR_factor_ref 0.2292
_reflns_Friedel_coverage 0.000
_reflns_number_gt 3287
_reflns_number_total 3653
_reflns_threshold_expression 'I > 2\s(I)'
_cod_data_source_file c9cc05103a2.cif
_cod_data_source_block 83
_cod_database_code 7124075
_shelx_shelxl_version_number 2018/3
_shelx_space_group_comment
;
The symmetry employed for this shelxl refinement is uniquely defined
by the following loop, which should always be used as a source of
symmetry information in preference to the above space-group names.
They are only intended as comments.
;
_shelx_estimated_absorpt_t_max 0.904
_shelx_estimated_absorpt_t_min 0.821
_olex2_refinement_description
;
1. Twinned data refinement
 Scales: 0.742(3)
 0.258(3)
2. Fixed Uiso
 At 1.2 times of:
  All C(H) groups
 At 1.5 times of:
  All C(H,H,H) groups
3.a Aromatic/amide H refined with riding coordinates:
 C5(H5), C8(H8), C1(H1), C7(H7), C17(H17), C15(H15), C23(H23), C21(H21)
3.b Idealised Me refined as rotating group:
 C12(H12A,H12B,H12C), C11(H11A,H11B,H11C), C9(H9A,H9B,H9C)
;
_olex2_submission_special_instructions 'No special instructions were received'

loop_
_space_group_symop_operation_xyz
'x, y, z'
'-x, y+1/2, -z+1/2'
'-x, -y, -z'
'x, -y-1/2, z-1/2'

loop_
_atom_site_label
_atom_site_type_symbol
_atom_site_fract_x
_atom_site_fract_y
_atom_site_fract_z
_atom_site_U_iso_or_equiv
_atom_site_adp_type
_atom_site_occupancy
_atom_site_site_symmetry_order
_atom_site_calc_flag
_atom_site_refinement_flags_posn
F3 F 0.0558(3) 0.64122(12) 0.2385(3) 0.0422(6) Uani 1 1 d .
F6 F -0.0325(3) 0.53057(13) 0.3736(3) 0.0466(7) Uani 1 1 d .
F1 F 0.3162(3) 0.59867(13) 0.6245(3) 0.0439(7) Uani 1 1 d .
F2 F -0.0556(4) 0.74287(17) 0.6194(4) 0.0630(9) Uani 1 1 d .
F4 F 0.3891(4) 0.49325(17) 0.1291(4) 0.0641(10) Uani 1 1 d .
N1 N 0.3937(4) 0.52731(16) 0.4299(3) 0.0313(8) Uani 1 1 d .
F5 F -0.0530(5) 0.39712(18) 0.0287(4) 0.0783(12) Uani 1 1 d .
C2 C 0.5349(5) 0.54399(18) 0.4136(4) 0.0300(8) Uani 1 1 d .
C4 C 0.4079(5) 0.60228(19) 0.2599(4) 0.0325(9) Uani 1 1 d .
C3 C 0.5471(5) 0.58927(18) 0.3132(4) 0.0311(8) Uani 1 1 d .
C5 C 0.3991(5) 0.6426(2) 0.1572(4) 0.0348(9) Uani 1 1 d .
H5 H 0.305808 0.651781 0.119768 0.042 Uiso 1 1 calc R
C18 C 0.0826(5) 0.6504(2) 0.3662(4) 0.0349(9) Uani 1 1 d .
C19 C 0.1841(5) 0.51826(18) 0.2546(4) 0.0331(9) Uani 1 1 d .
C8 C 0.6755(5) 0.61620(19) 0.2682(4) 0.0315(8) Uani 1 1 d .
H8 H 0.769082 0.606986 0.305023 0.038 Uiso 1 1 calc R
C13 C 0.1905(5) 0.61453(18) 0.4250(4) 0.0305(8) Uani 1 1 d .
C1 C 0.3561(5) 0.48446(19) 0.5122(4) 0.0308(8) Uani 1 1 d .
H1 H 0.255755 0.473175 0.520636 0.037 Uiso 1 1 calc R
C6 C 0.5266(5) 0.67002(19) 0.1083(4) 0.0338(9) Uani 1 1 d .
C7 C 0.6612(5) 0.6569(2) 0.1676(4) 0.0334(9) Uani 1 1 d .
H7 H 0.746921 0.676707 0.137720 0.040 Uiso 1 1 calc R
C12 C 0.6355(7) 0.6965(3) -0.1064(5) 0.0505(12) Uani 1 1 d .
H12A H 0.731784 0.693507 -0.063184 0.076 Uiso 1 1 calc GR
H12B H 0.639332 0.727428 -0.173579 0.076 Uiso 1 1 calc GR
H12C H 0.610222 0.657777 -0.145687 0.076 Uiso 1 1 calc GR
C10 C 0.5182(6) 0.7134(2) -0.0070(4) 0.0386(10) Uani 1 1 d .
C16 C 0.0249(6) 0.7013(2) 0.5549(5) 0.0445(11) Uani 1 1 d .
C17 C -0.0022(5) 0.6929(2) 0.4252(5) 0.0421(11) Uani 1 1 d .
H17 H -0.075227 0.715187 0.379562 0.051 Uiso 1 1 calc R
C14 C 0.2103(5) 0.6283(2) 0.5542(4) 0.0339(9) Uani 1 1 d .
C15 C 0.1303(6) 0.6703(2) 0.6233(5) 0.0451(11) Uani 1 1 d .
H15 H 0.147579 0.677180 0.712709 0.054 Uiso 1 1 calc R
C24 C 0.0381(6) 0.5041(2) 0.2737(4) 0.0370(9) Uani 1 1 d .
C20 C 0.2443(6) 0.4861(2) 0.1527(5) 0.0423(11) Uani 1 1 d .
C23 C -0.0463(6) 0.4649(2) 0.2011(5) 0.0462(11) Uani 1 1 d .
H23 H -0.147307 0.458028 0.218706 0.055 Uiso 1 1 calc R
C22 C 0.0256(7) 0.4360(2) 0.1004(5) 0.0521(13) Uani 1 1 d .
C11 C 0.3676(7) 0.7132(3) -0.0741(5) 0.0527(13) Uani 1 1 d .
H11A H 0.345108 0.672588 -0.104838 0.079 Uiso 1 1 calc GR
H11B H 0.368943 0.740911 -0.147694 0.079 Uiso 1 1 calc GR
H11C H 0.292245 0.726031 -0.013009 0.079 Uiso 1 1 calc GR
B1 B 0.2814(5) 0.5664(2) 0.3372(4) 0.0309(9) Uani 1 1 d .
C21 C 0.1705(7) 0.4465(2) 0.0749(5) 0.0524(13) Uani 1 1 d .
H21 H 0.218318 0.426991 0.005388 0.063 Uiso 1 1 calc R
C9 C 0.5518(7) 0.7773(2) 0.0417(5) 0.0503(13) Uani 1 1 d .
H9A H 0.477412 0.789270 0.104527 0.075 Uiso 1 1 calc GR
H9B H 0.549984 0.805273 -0.031350 0.075 Uiso 1 1 calc GR
H9C H 0.649417 0.778007 0.082942 0.075 Uiso 1 1 calc GR

loop_
_atom_site_aniso_label
_atom_site_aniso_U_11
_atom_site_aniso_U_22
_atom_site_aniso_U_33
_atom_site_aniso_U_23
_atom_site_aniso_U_13
_atom_site_aniso_U_12
F3 0.0534(16) 0.0393(14) 0.0338(13) 0.0016(10) -0.0049(12) 0.0108(12)
F6 0.0428(14) 0.0503(17) 0.0469(14) -0.0053(12) 0.0093(13) -0.0064(13)
F1 0.0515(16) 0.0449(15) 0.0352(13) -0.0043(11) -0.0091(12) 0.0113(12)
F2 0.0660(19) 0.058(2) 0.0648(19) -0.0287(16) -0.0044(17) 0.0239(17)
F4 0.060(2) 0.061(2) 0.072(2) -0.0260(17) 0.0235(18) 0.0000(16)
N1 0.0391(18) 0.0259(17) 0.0290(16) 0.0015(13) 0.0015(14) 0.0058(14)
F5 0.105(3) 0.068(2) 0.062(2) -0.0209(18) -0.017(2) -0.026(2)
C2 0.040(2) 0.0239(18) 0.0266(17) -0.0010(14) 0.0021(16) 0.0041(16)
C4 0.041(2) 0.028(2) 0.0288(18) -0.0036(15) 0.0006(17) 0.0008(16)
C3 0.042(2) 0.0243(19) 0.0273(17) -0.0002(14) -0.0014(17) 0.0011(17)
C5 0.042(2) 0.031(2) 0.0314(19) 0.0018(16) -0.0023(17) 0.0023(17)
C18 0.038(2) 0.033(2) 0.034(2) -0.0005(16) -0.0022(17) 0.0030(17)
C19 0.045(2) 0.0255(19) 0.0291(19) 0.0034(15) -0.0030(18) 0.0010(16)
C8 0.035(2) 0.030(2) 0.0292(18) 0.0006(15) 0.0003(16) 0.0005(16)
C13 0.0322(19) 0.0257(19) 0.034(2) 0.0014(15) 0.0010(17) -0.0034(16)
C1 0.032(2) 0.029(2) 0.0318(18) 0.0015(15) 0.0040(16) -0.0012(16)
C6 0.047(2) 0.029(2) 0.0254(17) 0.0002(15) 0.0030(17) 0.0012(18)
C7 0.040(2) 0.030(2) 0.0298(19) 0.0011(15) 0.0014(17) -0.0022(17)
C12 0.064(3) 0.055(3) 0.033(2) 0.010(2) 0.005(2) 0.002(2)
C10 0.049(3) 0.035(2) 0.0314(19) 0.0086(18) 0.0006(19) 0.0017(19)
C16 0.043(2) 0.037(2) 0.053(3) -0.014(2) 0.000(2) 0.007(2)
C17 0.040(2) 0.035(2) 0.051(3) -0.0025(19) -0.005(2) 0.0076(18)
C14 0.038(2) 0.030(2) 0.034(2) 0.0012(16) -0.0017(18) 0.0011(17)
C15 0.052(3) 0.045(3) 0.039(2) -0.010(2) 0.001(2) 0.000(2)
C24 0.044(2) 0.033(2) 0.034(2) 0.0020(16) -0.0026(19) 0.0015(19)
C20 0.051(3) 0.036(2) 0.039(2) -0.0019(18) 0.004(2) 0.007(2)
C23 0.046(3) 0.043(3) 0.050(3) 0.005(2) -0.008(2) -0.007(2)
C22 0.073(4) 0.040(3) 0.044(2) -0.005(2) -0.013(2) -0.005(3)
C11 0.060(3) 0.060(3) 0.038(2) 0.022(2) -0.007(2) -0.007(3)
B1 0.037(2) 0.025(2) 0.030(2) 0.0034(17) -0.0020(18) 0.0028(17)
C21 0.076(4) 0.042(3) 0.040(2) -0.007(2) 0.006(3) -0.001(3)
C9 0.074(4) 0.034(3) 0.042(2) 0.0130(19) 0.000(2) 0.001(2)

loop_
_atom_type_symbol
_atom_type_description
_atom_type_scat_dispersion_real
_atom_type_scat_dispersion_imag
_atom_type_scat_source
C C 0.0181 0.0091 'International Tables Vol C Tables 4.2.6.8 and 6.1.1.4'
H H 0.0000 0.0000 'International Tables Vol C Tables 4.2.6.8 and 6.1.1.4'
B B 0.0090 0.0039 'International Tables Vol C Tables 4.2.6.8 and 6.1.1.4'
F F 0.0727 0.0534 'International Tables Vol C Tables 4.2.6.8 and 6.1.1.4'
N N 0.0311 0.0180 'International Tables Vol C Tables 4.2.6.8 and 6.1.1.4'

loop_
_geom_angle_atom_site_label_1
_geom_angle_atom_site_label_2
_geom_angle_atom_site_label_3
_geom_angle
_geom_angle_site_symmetry_1
_geom_angle_site_symmetry_3
C2 N1 B1 111.5(3) . .
C1 N1 C2 122.1(4) . .
C1 N1 B1 126.4(4) . .
N1 C2 C3 111.2(4) . .
N1 C2 C1 118.4(4) . 3_666
C1 C2 C3 130.4(4) 3_666 .
C3 C4 B1 110.2(4) . .
C5 C4 C3 118.5(4) . .
C5 C4 B1 131.3(4) . .
C4 C3 C2 110.4(4) . .
C8 C3 C2 127.4(4) . .
C8 C3 C4 122.1(4) . .
C4 C5 C6 120.9(4) . .
F3 C18 C13 117.1(4) . .
F3 C18 C17 116.3(4) . .
C17 C18 C13 126.6(4) . .
C24 C19 C20 112.2(4) . .
C24 C19 B1 126.3(4) . .
C20 C19 B1 121.5(4) . .
C7 C8 C3 117.4(4) . .
C18 C13 B1 119.2(4) . .
C14 C13 C18 112.2(4) . .
C14 C13 B1 128.5(4) . .
N1 C1 C2 119.5(4) . 3_666
C5 C6 C10 121.2(4) . .
C7 C6 C5 118.1(4) . .
C7 C6 C10 120.7(4) . .
C8 C7 C6 123.0(4) . .
C6 C10 C9 108.6(3) . .
C12 C10 C6 109.6(4) . .
C12 C10 C9 108.0(4) . .
C11 C10 C6 112.8(4) . .
C11 C10 C12 108.6(4) . .
C11 C10 C9 109.0(4) . .
F2 C16 C17 118.7(5) . .
F2 C16 C15 117.7(5) . .
C15 C16 C17 123.6(5) . .
C18 C17 C16 115.7(4) . .
F1 C14 C13 119.4(4) . .
F1 C14 C15 114.8(4) . .
C13 C14 C15 125.8(4) . .
C16 C15 C14 116.1(4) . .
F6 C24 C19 118.3(4) . .
F6 C24 C23 115.2(4) . .
C23 C24 C19 126.5(5) . .
F4 C20 C19 117.9(5) . .
F4 C20 C21 116.3(5) . .
C21 C20 C19 125.8(5) . .
C24 C23 C22 116.0(5) . .
F5 C22 C23 117.5(6) . .
F5 C22 C21 120.8(5) . .
C21 C22 C23 121.7(5) . .
C4 B1 N1 96.4(3) . .
C4 B1 C19 116.7(3) . .
C4 B1 C13 108.5(3) . .
C19 B1 N1 106.7(3) . .
C19 B1 C13 116.7(4) . .
C13 B1 N1 109.7(3) . .
C20 C21 C22 117.7(5) . .

loop_
_geom_bond_atom_site_label_1
_geom_bond_atom_site_label_2
_geom_bond_distance
_geom_bond_site_symmetry_2
F3 C18 1.357(5) .
F6 C24 1.357(6) .
F1 C14 1.369(5) .
F2 C16 1.360(6) .
F4 C20 1.349(7) .
N1 C2 1.348(6) .
N1 C1 1.326(6) .
N1 B1 1.643(5) .
F5 C22 1.341(6) .
C2 C3 1.453(5) .
C2 C1 1.399(6) 3_666
C4 C3 1.404(6) .
C4 C5 1.394(6) .
C4 B1 1.618(6) .
C3 C8 1.397(6) .
C5 C6 1.409(7) .
C18 C13 1.398(6) .
C18 C17 1.369(6) .
C19 C24 1.380(7) .
C19 C20 1.392(6) .
C19 B1 1.626(6) .
C8 C7 1.386(6) .
C13 C14 1.383(6) .
C13 B1 1.634(6) .
C6 C7 1.392(7) .
C6 C10 1.537(5) .
C12 C10 1.536(7) .
C10 C11 1.527(7) .
C10 C9 1.538(7) .
C16 C17 1.375(7) .
C16 C15 1.370(7) .
C14 C15 1.387(7) .
C24 C23 1.379(7) .
C20 C21 1.365(8) .
C23 C22 1.395(8) .
C22 C21 1.365(9) .

loop_
_twin_individual_id
_twin_individual_mass_fraction_refined
1 0.742(3)
2 0.258(3)
